data_4506106
loop_
_publ_author_name
'Banerjee, Debasis'
'Zhang, Zhijuan'
'Plonka, Anna M.'
'Li, Jing'
'Parise, John B.'

_publ_section_title
;
 A Calcium Coordination Framework Having Permanent Porosity and High
 CO2/N2Selectivity
;
_journal_issue 5
_journal_name_full 'Crystal Growth &amp; Design'
_journal_page_first 2162
_journal_paper_doi 10.1021/cg300274n
_journal_volume 12
_journal_year 2012
_chemical_formula_sum 'C14 H8 Ca O6 S'
_chemical_formula_weight 344.34
_chemical_name_systematic
;
 ?
;
_space_group_IT_number 14
_symmetry_cell_setting monoclinic
_symmetry_space_group_name_Hall '-P 2yn'
_symmetry_space_group_name_H-M 'P 1 21/n 1'
_atom_sites_solution_hydrogens geom
_atom_sites_solution_primary direct
_atom_sites_solution_secondary difmap
_audit_creation_method SHELXL-97
_cell_angle_alpha 90.00
_cell_angle_beta 101.535(4)
_cell_angle_gamma 90.00
_cell_formula_units_Z 4
_cell_length_a 11.8783(5)
_cell_length_b 5.5485(2)
_cell_length_c 22.7982(8)
_cell_measurement_reflns_used 10775
_cell_measurement_temperature 293(2)
_cell_measurement_theta_max 45.5064
_cell_measurement_theta_min 3.4299
_cell_volume 1472.21(10)
_computing_cell_refinement
;
CrysAlisPro, Oxford Diffraction Ltd.,
Version 1.171.34.40 (release 27-08-2010 CrysAlis171 .NET)
(compiled Aug 27 2010,11:50:40)
;
_computing_data_collection
;
CrysAlisPro, Oxford Diffraction Ltd.,
Version 1.171.34.40 (release 27-08-2010 CrysAlis171 .NET)
(compiled Aug 27 2010,11:50:40)
;
_computing_data_reduction
;
CrysAlisPro, Oxford Diffraction Ltd.,
Version 1.171.34.40 (release 27-08-2010 CrysAlis171 .NET)
(compiled Aug 27 2010,11:50:40)
;
_computing_molecular_graphics
;
CrystalMaker (CrystalMaker, 2009) and Mercury (CCDC, 2010)
;
_computing_publication_material 'WINGX (Farrugia, 1998)'
_computing_structure_refinement 'SHELXL-97 (Sheldrick, 1997)'
_computing_structure_solution 'SHELXL-97 (Sheldrick, 1997)'
_diffrn_ambient_temperature 293(2)
_diffrn_detector_area_resol_mean 10.4962
_diffrn_measured_fraction_theta_full 0.997
_diffrn_measured_fraction_theta_max 0.997
_diffrn_measurement_device_type 'Xcalibur, Atlas, Gemini'
_diffrn_radiation_monochromator graphite
_diffrn_radiation_source 'Enhance (Mo) X-ray Source'
_diffrn_radiation_type 'Mo K\a'
_diffrn_radiation_wavelength 0.7107
_diffrn_reflns_av_R_equivalents 0.0403
_diffrn_reflns_av_sigmaI/netI 0.0280
_diffrn_reflns_limit_h_max 14
_diffrn_reflns_limit_h_min -14
_diffrn_reflns_limit_k_max 6
_diffrn_reflns_limit_k_min -6
_diffrn_reflns_limit_l_max 28
_diffrn_reflns_limit_l_min -28
_diffrn_reflns_number 23972
_diffrn_reflns_theta_full 26.37
_diffrn_reflns_theta_max 26.37
_diffrn_reflns_theta_min 3.78
_diffrn_standards_number 0
_exptl_absorpt_coefficient_mu 0.593
_exptl_absorpt_correction_T_max 0.9431
_exptl_absorpt_correction_T_min 0.8906
_exptl_absorpt_correction_type multi-scan
_exptl_absorpt_process_details 'CrysAlisPro (Oxford Diffracion 2010)'
_exptl_crystal_colour colorless
_exptl_crystal_density_diffrn 1.554
_exptl_crystal_density_method 'not measured'
_exptl_crystal_description block
_exptl_crystal_F_000 704
_exptl_crystal_size_max 0.20
_exptl_crystal_size_mid 0.15
_exptl_crystal_size_min 0.10
_refine_diff_density_max 1.676
_refine_diff_density_min -0.476
_refine_diff_density_rms 0.089
_refine_ls_extinction_method none
_refine_ls_goodness_of_fit_ref 1.082
_refine_ls_hydrogen_treatment constr
_refine_ls_matrix_type full
_refine_ls_number_parameters 200
_refine_ls_number_reflns 2998
_refine_ls_number_restraints 0
_refine_ls_restrained_S_all 1.082
_refine_ls_R_factor_all 0.0517
_refine_ls_R_factor_gt 0.0441
_refine_ls_shift/su_max 0.001
_refine_ls_shift/su_mean 0.000
_refine_ls_structure_factor_coef Fsqd
_refine_ls_weighting_details
; calc
 [1.00000+0.00000exp(0.00(sin\q/\l)^2^)]/
   [\s^2^(Fo^2^)+0.0000+0.6360*P+(0.0720P)^2^+-1.0000sin\q/\l]
 where P = 0.33333Fo^2^ + 0.66667Fc^2^
;
_refine_ls_weighting_scheme calc
_refine_ls_wR_factor_gt 0.1132
_refine_ls_wR_factor_ref 0.1208
_reflns_number_gt 2553
_reflns_number_total 2998
_reflns_threshold_expression >2sigma(I)
_cod_data_source_file cg300274n_si_003.cif
_cod_data_source_block degassedCaSDB
_cod_original_sg_symbol_H-M 'P 21/n'
_cod_database_code 4506106

loop_
_symmetry_equiv_pos_as_xyz
'x, y, z'
'-x+1/2, y+1/2, -z+1/2'
'-x, -y, -z'
'x-1/2, -y-1/2, z-1/2'

loop_
_atom_site_label
_atom_site_type_symbol
_atom_site_fract_x
_atom_site_fract_y
_atom_site_fract_z
_atom_site_U_iso_or_equiv
_atom_site_adp_type
_atom_site_occupancy
_atom_site_symmetry_multiplicity
_atom_site_calc_flag
_atom_site_refinement_flags
C9 C 0.15720(19) 0.2285(4) 0.46549(9) 0.0211(5) Uani 1 1 d .
C12 C 0.26541(19) 0.2885(4) 0.44383(10) 0.0225(5) Uani 1 1 d .
C13 C 0.3541(2) 0.1226(4) 0.45165(11) 0.0304(5) Uani 1 1 d .
H13 H 0.3444 -0.0273 0.4682 0.037 Uiso 1 1 calc R
C11 C 0.2785(2) 0.5081(4) 0.41688(12) 0.0309(6) Uani 1 1 d .
H11 H 0.2186 0.6189 0.4106 0.037 Uiso 1 1 calc R
C14 C 0.4572(2) 0.1769(5) 0.43511(12) 0.0318(6) Uani 1 1 d .
H14 H 0.5169 0.0656 0.4409 0.038 Uiso 1 1 calc R
C10 C 0.3806(2) 0.5630(4) 0.39929(12) 0.0320(6) Uani 1 1 d .
H10 H 0.3891 0.7088 0.3805 0.038 Uiso 1 1 calc R
C8 C 0.46975(18) 0.3985(4) 0.40994(10) 0.0229(5) Uani 1 1 d .
C5 C 0.59822(19) 0.4051(4) 0.31770(10) 0.0237(5) Uani 1 1 d .
C6 C 0.6438(2) 0.1896(4) 0.30285(10) 0.0267(5) Uani 1 1 d .
H6 H 0.6747 0.0789 0.3323 0.032 Uiso 1 1 calc R
C4 C 0.5509(2) 0.5710(4) 0.27457(11) 0.0308(5) Uani 1 1 d .
H4 H 0.5187 0.7131 0.2853 0.037 Uiso 1 1 calc R
C7 C 0.6424(2) 0.1421(4) 0.24285(10) 0.0264(5) Uani 1 1 d .
H7 H 0.6716 -0.0032 0.2320 0.032 Uiso 1 1 calc R
C3 C 0.5521(2) 0.5222(4) 0.21490(11) 0.0307(5) Uani 1 1 d .
H3 H 0.5218 0.6336 0.1855 0.037 Uiso 1 1 calc R
C2 C 0.59815(19) 0.3087(4) 0.19904(10) 0.0235(5) Uani 1 1 d .
C1 C 0.60598(19) 0.2616(4) 0.13440(10) 0.0224(5) Uani 1 1 d .
O2 O 0.13574(15) 0.0116(3) 0.47262(8) 0.0304(4) Uani 1 1 d .
O6 O 0.68850(13) 0.3225(3) 0.42994(7) 0.0291(4) Uani 1 1 d .
O5 O 0.61667(15) 0.7347(3) 0.39984(8) 0.0310(4) Uani 1 1 d .
O4 O 0.60486(16) 0.4416(3) 0.10211(8) 0.0363(4) Uani 1 1 d .
O3 O 0.61505(16) 0.0477(3) 0.11950(8) 0.0328(4) Uani 1 1 d .
S1 S 0.60435(5) 0.47838(10) 0.39360(2) 0.02289(18) Uani 1 1 d .
Ca1 Ca 0.89653(4) 0.27084(8) 0.456830(19) 0.01960(16) Uani 1 1 d .
O1 O 0.09323(13) 0.4010(3) 0.47421(7) 0.0264(4) Uani 1 1 d .

loop_
_atom_site_aniso_label
_atom_site_aniso_U_11
_atom_site_aniso_U_22
_atom_site_aniso_U_33
_atom_site_aniso_U_23
_atom_site_aniso_U_13
_atom_site_aniso_U_12
C9 0.0209(11) 0.0259(12) 0.0175(10) -0.0008(8) 0.0061(8) -0.0006(9)
C12 0.0202(11) 0.0249(11) 0.0237(11) -0.0005(9) 0.0077(9) 0.0004(9)
C13 0.0304(13) 0.0228(12) 0.0423(13) 0.0061(10) 0.0173(10) 0.0031(10)
C11 0.0254(12) 0.0261(12) 0.0445(14) 0.0079(10) 0.0148(11) 0.0072(9)
C14 0.0250(12) 0.0273(12) 0.0464(15) 0.0059(11) 0.0148(11) 0.0056(10)
C10 0.0315(13) 0.0246(12) 0.0444(14) 0.0096(11) 0.0182(11) 0.0019(10)
C8 0.0201(11) 0.0248(11) 0.0260(11) -0.0016(9) 0.0099(9) -0.0006(9)
C5 0.0253(11) 0.0239(11) 0.0243(10) -0.0010(9) 0.0101(9) -0.0041(9)
C6 0.0302(12) 0.0255(11) 0.0253(11) 0.0031(9) 0.0078(10) 0.0050(10)
C4 0.0402(14) 0.0234(11) 0.0314(12) -0.0023(10) 0.0135(11) 0.0077(10)
C7 0.0314(12) 0.0202(11) 0.0293(11) -0.0010(9) 0.0102(10) 0.0030(9)
C3 0.0391(14) 0.0258(12) 0.0276(12) 0.0038(10) 0.0077(10) 0.0090(10)
C2 0.0233(11) 0.0245(11) 0.0234(11) -0.0010(9) 0.0064(9) -0.0031(9)
C1 0.0225(11) 0.0234(12) 0.0217(11) -0.0011(9) 0.0054(9) -0.0003(8)
O2 0.0378(10) 0.0249(9) 0.0316(9) 0.0022(7) 0.0145(7) -0.0085(7)
O6 0.0217(8) 0.0402(10) 0.0264(8) 0.0024(7) 0.0072(7) 0.0012(7)
O5 0.0333(9) 0.0273(9) 0.0364(10) -0.0064(7) 0.0167(8) -0.0053(7)
O4 0.0519(11) 0.0291(9) 0.0297(9) 0.0069(7) 0.0126(8) 0.0024(8)
O3 0.0444(10) 0.0248(9) 0.0299(9) -0.0067(7) 0.0089(8) 0.0010(8)
S1 0.0211(3) 0.0255(3) 0.0243(3) -0.0021(2) 0.0101(2) -0.0018(2)
Ca1 0.0203(3) 0.0184(3) 0.0214(3) 0.00024(16) 0.00725(18) -0.00257(16)
O1 0.0214(8) 0.0300(9) 0.0294(8) -0.0036(7) 0.0089(6) 0.0035(7)

loop_
_atom_type_symbol
_atom_type_description
_atom_type_scat_dispersion_real
_atom_type_scat_dispersion_imag
_atom_type_scat_source
C C 0.0033 0.0016 'International Tables Vol C Tables 4.2.6.8 and 6.1.1.4'
H H 0.0000 0.0000 'International Tables Vol C Tables 4.2.6.8 and 6.1.1.4'
O O 0.0106 0.0060 'International Tables Vol C Tables 4.2.6.8 and 6.1.1.4'
S S 0.1246 0.1234 'International Tables Vol C Tables 4.2.6.8 and 6.1.1.4'
Ca Ca 0.2262 0.3064 'International Tables Vol C Tables 4.2.6.8 and 6.1.1.4'

loop_
_geom_angle_atom_site_label_1
_geom_angle_atom_site_label_2
_geom_angle_atom_site_label_3
_geom_angle
_geom_angle_site_symmetry_1
_geom_angle_site_symmetry_3
O2 C9 O1 124.5(2) . .
O2 C9 C12 117.82(19) . .
O1 C9 C12 117.71(19) . .
O2 C9 Ca1 81.53(13) . 1_455
O1 C9 Ca1 47.27(11) . 1_455
C12 C9 Ca1 151.50(15) . 1_455
C13 C12 C11 119.4(2) . .
C13 C12 C9 119.3(2) . .
C11 C12 C9 121.3(2) . .
C12 C13 C14 120.8(2) . .
C10 C11 C12 120.2(2) . .
C8 C14 C13 118.9(2) . .
C8 C10 C11 119.2(2) . .
C14 C8 C10 121.3(2) . .
C14 C8 S1 119.28(17) . .
C10 C8 S1 119.35(17) . .
C4 C5 C6 121.7(2) . .
C4 C5 S1 118.38(17) . .
C6 C5 S1 119.87(18) . .
C5 C6 C7 118.5(2) . .
C5 C4 C3 119.0(2) . .
C2 C7 C6 120.7(2) . .
C2 C3 C4 120.3(2) . .
C3 C2 C7 119.8(2) . .
C3 C2 C1 120.4(2) . .
C7 C2 C1 119.8(2) . .
O4 C1 O3 126.7(2) . .
O4 C1 C2 116.26(19) . .
O3 C1 C2 117.0(2) . .
C9 O2 Ca1 143.54(15) . 3_656
S1 O6 Ca1 139.56(10) . .
C1 O4 Ca1 179.8(2) . 2_655
C1 O3 Ca1 147.79(16) . 2_645
O5 S1 O6 119.34(11) . .
O5 S1 C5 108.01(11) . .
O6 S1 C5 108.13(10) . .
O5 S1 C8 107.83(10) . .
O6 S1 C8 106.20(10) . .
C5 S1 C8 106.67(10) . .
O4 Ca1 O3 95.59(6) 2_645 2_655
O4 Ca1 O2 83.37(6) 2_645 3_656
O3 Ca1 O2 167.33(7) 2_655 3_656
O4 Ca1 O1 175.23(6) 2_645 3_666
O3 Ca1 O1 88.65(6) 2_655 3_666
O2 Ca1 O1 92.98(6) 3_656 3_666
O4 Ca1 O1 103.40(6) 2_645 1_655
O3 Ca1 O1 80.40(6) 2_655 1_655
O2 Ca1 O1 112.15(6) 3_656 1_655
O1 Ca1 O1 75.10(6) 3_666 1_655
O4 Ca1 O6 93.37(6) 2_645 .
O3 Ca1 O6 80.07(6) 2_655 .
O2 Ca1 O6 87.38(6) 3_656 .
O1 Ca1 O6 89.52(6) 3_666 .
O1 Ca1 O6 155.34(6) 1_655 .
O4 Ca1 C9 82.19(6) 2_645 1_655
O3 Ca1 C9 90.38(6) 2_655 1_655
O2 Ca1 C9 101.94(6) 3_656 1_655
O1 Ca1 C9 95.61(6) 3_666 1_655
O1 Ca1 C9 22.71(6) 1_655 1_655
O6 Ca1 C9 169.07(6) . 1_655
O4 Ca1 Ca1 140.69(5) 2_645 3_766
O3 Ca1 Ca1 83.10(5) 2_655 3_766
O2 Ca1 Ca1 105.72(5) 3_656 3_766
O1 Ca1 Ca1 37.63(4) 3_666 3_766
O1 Ca1 Ca1 37.47(4) 1_655 3_766
O6 Ca1 Ca1 124.67(5) . 3_766
C9 Ca1 Ca1 58.58(4) 1_655 3_766
O4 Ca1 Ca1 68.19(5) 2_645 3_756
O3 Ca1 Ca1 141.80(5) 2_655 3_756
O2 Ca1 Ca1 49.13(4) 3_656 3_756
O1 Ca1 Ca1 107.08(4) 3_666 3_756
O1 Ca1 Ca1 70.92(4) 1_655 3_756
O6 Ca1 Ca1 133.01(4) . 3_756
C9 Ca1 Ca1 54.33(4) 1_655 3_756
Ca1 Ca1 Ca1 88.761(18) 3_766 3_756
C9 O1 Ca1 136.66(14) . 3_666
C9 O1 Ca1 110.03(14) . 1_455
Ca1 O1 Ca1 104.90(6) 3_666 1_455

loop_
_geom_bond_atom_site_label_1
_geom_bond_atom_site_label_2
_geom_bond_distance
_geom_bond_site_symmetry_2
C9 O2 1.248(3) .
C9 O1 1.262(3) .
C9 C12 1.504(3) .
C9 Ca1 3.072(2) 1_455
C12 C13 1.384(3) .
C12 C11 1.387(3) .
C13 C14 1.385(3) .
C11 C10 1.385(3) .
C14 C8 1.378(3) .
C10 C8 1.382(3) .
C8 S1 1.769(2) .
C5 C4 1.382(3) .
C5 C6 1.382(3) .
C5 S1 1.765(2) .
C6 C7 1.390(3) .
C4 C3 1.390(3) .
C7 C2 1.385(3) .
C3 C2 1.383(3) .
C2 C1 1.518(3) .
C1 O4 1.239(3) .
C1 O3 1.245(3) .
O2 Ca1 2.3314(16) 3_656
O6 S1 1.4499(17) .
O6 Ca1 2.4409(16) .
O5 S1 1.4336(17) .
O4 Ca1 2.2660(17) 2_655
O3 Ca1 2.3047(16) 2_645
Ca1 O4 2.2660(17) 2_645
Ca1 O3 2.3047(16) 2_655
Ca1 O2 2.3314(16) 3_656
Ca1 O1 2.3928(16) 3_666
Ca1 O1 2.4016(16) 1_655
Ca1 C9 3.072(2) 1_655
Ca1 Ca1 3.8011(8) 3_766
Ca1 Ca1 4.1249(9) 3_756
O1 Ca1 2.3928(16) 3_666
O1 Ca1 2.4016(16) 1_455
